data_4101756
loop_
_publ_author_name
'Lu, Connie C.'
'Saouma, Caroline T.'
'Day, Michael W.'
'Peters, Jonas C.'

_publ_section_title
;
 Fe(I)-mediated reductive cleavage and coupling of CO(2): an Fe(II)(mu-O,
 mu-CO)Fe(II) core.
;
_journal_issue 1
_journal_name_full 'Journal of the American Chemical Society'
_journal_page_first 4
_journal_page_last 5
_journal_paper_doi 10.1021/ja065524z
_journal_volume 129
_journal_year 2007
_chemical_formula_moiety 'C104 H178 B2 Fe2 O4 P6, 0.5(C7 H8), 2(C6 H6)'
_chemical_formula_sum 'C123 H198 B2 Fe2 O4 P6'
_chemical_formula_weight 2059.95
_chemical_name_systematic
;
 ?
;
_space_group_IT_number 14
_symmetry_cell_setting monoclinic
_symmetry_space_group_name_Hall '-P 2yn'
_symmetry_space_group_name_H-M 'P 1 21/n 1'
_atom_sites_solution_hydrogens geom
_atom_sites_solution_primary direct
_atom_sites_solution_secondary difmap
_audit_creation_method SHELXL-97
_cell_angle_alpha 90.00
_cell_angle_beta 110.896(2)
_cell_angle_gamma 90.00
_cell_formula_units_Z 2
_cell_length_a 15.1380(18)
_cell_length_b 20.125(2)
_cell_length_c 19.819(2)
_cell_measurement_reflns_used 4936
_cell_measurement_temperature 100(2)
_cell_measurement_theta_max 23.18
_cell_measurement_theta_min 2.19
_cell_volume 5640.8(10)
_computing_cell_refinement 'Bruker SAINT v6.45A'
_computing_data_collection 'Bruker SMART v5.630'
_computing_data_reduction 'Bruker SAINT v6.45A'
_computing_molecular_graphics 'Bruker XP v5.1'
_computing_publication_material 'Bruker XCIF v6.12'
_computing_structure_refinement 'SHELXL-97 (Sheldrick, 1997)'
_computing_structure_solution 'SHELXS-97 (Sheldrick, 1990)'
_diffrn_ambient_temperature 100(2)
_diffrn_measured_fraction_theta_full 0.980
_diffrn_measured_fraction_theta_max 0.980
_diffrn_measurement_device_type 'Bruker SMART 1000'
_diffrn_measurement_method '\w scans at 3 \f settings'
_diffrn_radiation_monochromator graphite
_diffrn_radiation_source 'fine-focus sealed tube'
_diffrn_radiation_type MoK\a
_diffrn_radiation_wavelength 0.71073
_diffrn_reflns_av_R_equivalents 0.1293
_diffrn_reflns_av_sigmaI/netI 0.1314
_diffrn_reflns_limit_h_max 16
_diffrn_reflns_limit_h_min -16
_diffrn_reflns_limit_k_max 20
_diffrn_reflns_limit_k_min -21
_diffrn_reflns_limit_l_max 21
_diffrn_reflns_limit_l_min -21
_diffrn_reflns_number 25800
_diffrn_reflns_theta_full 22.59
_diffrn_reflns_theta_max 22.59
_diffrn_reflns_theta_min 1.47
_exptl_absorpt_coefficient_mu 0.394
_exptl_absorpt_correction_T_max 0.9505
_exptl_absorpt_correction_T_min 0.8743
_exptl_absorpt_correction_type none
_exptl_crystal_colour Brown
_exptl_crystal_density_diffrn 1.213
_exptl_crystal_density_meas 0
_exptl_crystal_density_method 'not measured'
_exptl_crystal_description Prism
_exptl_crystal_F_000 2240
_exptl_crystal_size_max 0.35
_exptl_crystal_size_mid 0.15
_exptl_crystal_size_min 0.13
_refine_diff_density_max 0.940
_refine_diff_density_min -0.572
_refine_diff_density_rms 0.089
_refine_ls_extinction_method none
_refine_ls_goodness_of_fit_ref 1.312
_refine_ls_hydrogen_treatment Riding
_refine_ls_matrix_type 'Full matrix'
_refine_ls_number_parameters 628
_refine_ls_number_reflns 7306
_refine_ls_number_restraints 14
_refine_ls_restrained_S_all 1.312
_refine_ls_R_factor_all 0.1306
_refine_ls_R_factor_gt 0.0616
_refine_ls_shift/su_max 0.001
_refine_ls_shift/su_mean 0.000
_refine_ls_structure_factor_coef Fsqd
_refine_ls_weighting_details w=1/s^2^(Fo^2^)
_refine_ls_weighting_scheme sigma
_refine_ls_wR_factor_gt 0.0938
_refine_ls_wR_factor_ref 0.1051
_reflns_number_gt 4275
_reflns_number_total 7306
_reflns_threshold_expression >2sigma(I)
_cod_data_source_file ja065524zsi20061205_103104.cif
_cod_data_source_block car10
_cod_depositor_comments
;
The following automatic conversions were performed:

'_symmetry_cell_setting' value 'Monoclinic' changed to 'monoclinic'
according to the built-in table from CIF Core dictionary named
'cif_core.dic' version 2.4.1 from
2010-06-29.

'_refine_ls_weighting_scheme' value 'Sigma' changed to
'sigma' according to the built-in table from CIF Core dictionary
named 'cif_core.dic' version 2.4.1 from 2010-06-29.

Automatic conversion script
Id: cif_fix_values 1673 2011-04-08 12:14:43Z adriana 

The following automatic conversions were performed:

'_atom_sites_solution_primary' value 'Direct methods' was changed to
'direct'.

'_atom_sites_solution_secondary' value 'Difference Fourier map' was
changed to 'difmap'.

'_atom_sites_solution_hydrogens' value 'Geometric positions' was
changed to 'geom'.

Automatic conversion script
Id: cif_fix_values 6452 2018-10-05 10:23:21Z andrius 
;
_cod_original_cell_volume 5640.8(12)
_cod_original_sg_symbol_H-M P2(1)/n
_cod_database_code 4101756

loop_
_symmetry_equiv_pos_as_xyz
'x, y, z'
'-x+1/2, y+1/2, -z+1/2'
'-x, -y, -z'
'x-1/2, -y-1/2, z-1/2'

loop_
_atom_site_label
_atom_site_type_symbol
_atom_site_fract_x
_atom_site_fract_y
_atom_site_fract_z
_atom_site_U_iso_or_equiv
_atom_site_adp_type
_atom_site_occupancy
_atom_site_symmetry_multiplicity
_atom_site_calc_flag
_atom_site_refinement_flags
_atom_site_disorder_assembly
_atom_site_disorder_group
Fe1 Fe 0.10847(5) 0.00636(4) 0.91938(4) 0.0194(2) Uani 1 1 d . A .
P1 P 0.25876(10) -0.02262(7) 0.95458(7) 0.0192(4) Uani 1 1 d . . .
P2 P 0.08024(10) -0.03909(7) 0.81189(7) 0.0210(4) Uani 1 1 d . . .
P3 P 0.14439(10) 0.09972(7) 0.87981(7) 0.0223(4) Uani 1 1 d . . .
O1 O -0.0241(3) -0.0186(3) 0.9115(2) 0.0715(17) Uani 1 1 d . . .
O2 O 0.1115(3) 0.0300(2) 1.0187(2) 0.0642(15) Uani 1 1 d . . .
B1 B 0.2547(4) 0.0203(3) 0.8123(3) 0.0187(16) Uani 1 1 d . . .
C1 C 0.3245(3) 0.0305(3) 0.7666(2) 0.0170(13) Uani 1 1 d . A .
C2 C 0.3101(3) 0.0000(3) 0.7001(3) 0.0243(14) Uani 1 1 d . . .
H2 H 0.2594 -0.0307 0.6819 0.029 Uiso 1 1 calc R A .
C3 C 0.3660(4) 0.0123(3) 0.6595(3) 0.0288(15) Uani 1 1 d . A .
H3 H 0.3521 -0.0089 0.6140 0.035 Uiso 1 1 calc R . .
C4 C 0.4407(4) 0.0545(3) 0.6843(3) 0.0236(14) Uani 1 1 d . . .
H4 H 0.4794 0.0631 0.6566 0.028 Uiso 1 1 calc R A .
C5 C 0.4592(4) 0.0844(3) 0.7499(3) 0.0273(15) Uani 1 1 d . A .
H5 H 0.5111 0.1141 0.7681 0.033 Uiso 1 1 calc R . .
C6 C 0.4034(4) 0.0718(3) 0.7890(3) 0.0258(15) Uani 1 1 d . . .
H6 H 0.4195 0.0925 0.8349 0.031 Uiso 1 1 calc R A .
C7 C 0.3096(3) -0.0270(2) 0.8841(2) 0.0164(13) Uani 1 1 d . A .
H7A H 0.3768 -0.0134 0.9049 0.020 Uiso 1 1 calc R . .
H7B H 0.3079 -0.0738 0.8682 0.020 Uiso 1 1 calc R . .
C8 C 0.1549(3) -0.0132(3) 0.7628(2) 0.0224(14) Uani 1 1 d . A .
H8A H 0.1685 -0.0525 0.7379 0.027 Uiso 1 1 calc R . .
H8B H 0.1195 0.0191 0.7252 0.027 Uiso 1 1 calc R . .
C9 C 0.2348(4) 0.0952(3) 0.8395(3) 0.0249(15) Uani 1 1 d . A .
H9A H 0.2166 0.1255 0.7974 0.030 Uiso 1 1 calc R . .
H9B H 0.2948 0.1119 0.8751 0.030 Uiso 1 1 calc R . .
C10 C 0.3487(3) 0.0283(2) 1.0233(2) 0.0159(13) Uani 1 1 d . . .
H10A H 0.4069 0.0011 1.0420 0.019 Uiso 1 1 calc R . .
H10B H 0.3633 0.0665 0.9977 0.019 Uiso 1 1 calc R . .
C11 C 0.3300(4) 0.0561(3) 1.0888(2) 0.0199(14) Uani 1 1 d . . .
H11 H 0.2703 0.0826 1.0706 0.024 Uiso 1 1 calc R . .
C12 C 0.4100(4) 0.1033(3) 1.1294(2) 0.0249(15) Uani 1 1 d . . .
H12A H 0.4170 0.1375 1.0957 0.030 Uiso 1 1 calc R . .
H12B H 0.4701 0.0782 1.1487 0.030 Uiso 1 1 calc R . .
C13 C 0.3894(4) 0.1374(3) 1.1923(3) 0.0375(17) Uani 1 1 d . . .
H13A H 0.4426 0.1671 1.2188 0.045 Uiso 1 1 calc R . .
H13B H 0.3315 0.1648 1.1727 0.045 Uiso 1 1 calc R . .
C14 C 0.3763(4) 0.0863(3) 1.2432(3) 0.0429(18) Uani 1 1 d . . .
H14A H 0.3595 0.1086 1.2815 0.051 Uiso 1 1 calc R . .
H14B H 0.4363 0.0619 1.2666 0.051 Uiso 1 1 calc R . .
C15 C 0.2985(5) 0.0374(3) 1.2028(3) 0.0467(19) Uani 1 1 d . . .
H15A H 0.2374 0.0614 1.1836 0.056 Uiso 1 1 calc R . .
H15B H 0.2930 0.0031 1.2369 0.056 Uiso 1 1 calc R . .
C16 C 0.3181(4) 0.0036(3) 1.1402(2) 0.0345(15) Uani 1 1 d . . .
H16A H 0.3763 -0.0236 1.1593 0.041 Uiso 1 1 calc R . .
H16B H 0.2649 -0.0262 1.1139 0.041 Uiso 1 1 calc R . .
C17 C 0.2698(3) -0.1047(2) 0.9970(2) 0.0215(14) Uani 1 1 d . . .
H17A H 0.2347 -0.1026 1.0306 0.026 Uiso 1 1 calc R . .
H17B H 0.2351 -0.1363 0.9583 0.026 Uiso 1 1 calc R . .
C18 C 0.3648(4) -0.1364(3) 1.0384(3) 0.0233(15) Uani 1 1 d . . .
H18 H 0.4047 -0.1023 1.0724 0.028 Uiso 1 1 calc R . .
C19 C 0.4180(4) -0.1594(3) 0.9903(3) 0.0272(15) Uani 1 1 d . . .
H19A H 0.4345 -0.1201 0.9671 0.033 Uiso 1 1 calc R . .
H19B H 0.3759 -0.1881 0.9515 0.033 Uiso 1 1 calc R . .
C20 C 0.5083(4) -0.1977(3) 1.0312(3) 0.0308(16) Uani 1 1 d . . .
H20A H 0.5373 -0.2137 0.9966 0.037 Uiso 1 1 calc R . .
H20B H 0.5539 -0.1675 1.0659 0.037 Uiso 1 1 calc R . .
C21 C 0.4888(4) -0.2560(3) 1.0712(3) 0.0374(17) Uani 1 1 d . . .
H21A H 0.5489 -0.2788 1.0986 0.045 Uiso 1 1 calc R . .
H21B H 0.4471 -0.2880 1.0364 0.045 Uiso 1 1 calc R . .
C22 C 0.4418(4) -0.2325(3) 1.1227(3) 0.0336(16) Uani 1 1 d . . .
H22A H 0.4862 -0.2038 1.1601 0.040 Uiso 1 1 calc R . .
H22B H 0.4265 -0.2714 1.1471 0.040 Uiso 1 1 calc R . .
C23 C 0.3515(4) -0.1938(3) 1.0831(3) 0.0326(16) Uani 1 1 d . . .
H23A H 0.3041 -0.2248 1.0511 0.039 Uiso 1 1 calc R . .
H23B H 0.3258 -0.1765 1.1191 0.039 Uiso 1 1 calc R . .
C24 C 0.0961(3) -0.1294(2) 0.8161(3) 0.0227(14) Uani 1 1 d . . .
H24A H 0.0673 -0.1468 0.7663 0.027 Uiso 1 1 calc R . .
H24B H 0.1649 -0.1384 0.8320 0.027 Uiso 1 1 calc R . .
C25 C 0.0571(3) -0.1704(3) 0.8642(3) 0.0189(14) Uani 1 1 d . . .
H25 H 0.0764 -0.1479 0.9123 0.023 Uiso 1 1 calc R . .
C26 C 0.0989(4) -0.2395(3) 0.8759(3) 0.0273(15) Uani 1 1 d . . .
H26A H 0.0822 -0.2622 0.8286 0.033 Uiso 1 1 calc R . .
H26B H 0.1686 -0.2361 0.8971 0.033 Uiso 1 1 calc R . .
C27 C 0.0643(4) -0.2810(3) 0.9252(3) 0.0379(17) Uani 1 1 d . . .
H27A H 0.0858 -0.2608 0.9739 0.045 Uiso 1 1 calc R . .
H27B H 0.0915 -0.3262 0.9295 0.045 Uiso 1 1 calc R . .
C28 C -0.0426(4) -0.2853(3) 0.8956(3) 0.0433(18) Uani 1 1 d . . .
H28A H -0.0637 -0.3096 0.8492 0.052 Uiso 1 1 calc R . .
H28B H -0.0643 -0.3102 0.9298 0.052 Uiso 1 1 calc R . .
C29 C -0.0857(4) -0.2166(3) 0.8841(3) 0.0374(17) Uani 1 1 d . . .
H29A H -0.0694 -0.1939 0.9313 0.045 Uiso 1 1 calc R . .
H29B H -0.1555 -0.2204 0.8628 0.045 Uiso 1 1 calc R . .
C30 C -0.0507(4) -0.1759(3) 0.8349(3) 0.0294(15) Uani 1 1 d . . .
H30A H -0.0786 -0.1308 0.8296 0.035 Uiso 1 1 calc R . .
H30B H -0.0718 -0.1967 0.7865 0.035 Uiso 1 1 calc R . .
C31 C -0.0418(3) -0.0260(2) 0.7506(2) 0.0202(14) Uani 1 1 d . . .
H31A H -0.0837 -0.0412 0.7761 0.024 Uiso 1 1 calc R . .
H31B H -0.0512 0.0225 0.7436 0.024 Uiso 1 1 calc R . .
C32 C -0.0780(4) -0.0584(3) 0.6746(2) 0.0239(15) Uani 1 1 d . . .
H32 H -0.0403 -0.0997 0.6770 0.029 Uiso 1 1 calc R . .
C33 C -0.1814(4) -0.0785(3) 0.6539(3) 0.0351(16) Uani 1 1 d . . .
H33A H -0.1871 -0.1102 0.6903 0.042 Uiso 1 1 calc R . .
H33B H -0.2190 -0.0386 0.6552 0.042 Uiso 1 1 calc R . .
C34 C -0.2225(4) -0.1099(3) 0.5803(3) 0.0388(17) Uani 1 1 d . . .
H34A H -0.2908 -0.1181 0.5687 0.047 Uiso 1 1 calc R . .
H34B H -0.1914 -0.1533 0.5807 0.047 Uiso 1 1 calc R . .
C35 C -0.2089(4) -0.0654(3) 0.5226(3) 0.0424(19) Uani 1 1 d . . .
H35A H -0.2306 -0.0891 0.4757 0.051 Uiso 1 1 calc R . .
H35B H -0.2479 -0.0249 0.5171 0.051 Uiso 1 1 calc R . .
C36 C -0.1071(4) -0.0460(3) 0.5417(3) 0.0393(17) Uani 1 1 d . . .
H36A H -0.1016 -0.0140 0.5055 0.047 Uiso 1 1 calc R . .
H36B H -0.0696 -0.0859 0.5402 0.047 Uiso 1 1 calc R . .
C37 C -0.0667(4) -0.0145(3) 0.6170(2) 0.0339(16) Uani 1 1 d . . .
H37A H 0.0013 -0.0050 0.6287 0.041 Uiso 1 1 calc R . .
H37B H -0.0991 0.0283 0.6166 0.041 Uiso 1 1 calc R . .
C38A C 0.0517(5) 0.1395(5) 0.8080(6) 0.019(3) Uani 0.773(9) 1 d P A 1
H38A H 0.0723 0.1856 0.8044 0.023 Uiso 0.773(9) 1 calc PR A 1
H38B H 0.0471 0.1168 0.7625 0.023 Uiso 0.773(9) 1 calc PR A 1
C39A C -0.0492(6) 0.1430(4) 0.8101(4) 0.019(2) Uani 0.773(9) 1 d P A 1
H39A H -0.0649 0.0988 0.8260 0.023 Uiso 0.773(9) 1 calc PR A 1
C40A C -0.1213(5) 0.1581(4) 0.7353(4) 0.024(2) Uani 0.773(9) 1 d P A 1
H40A H -0.1040 0.2006 0.7180 0.029 Uiso 0.773(9) 1 calc PR A 1
H40B H -0.1181 0.1228 0.7015 0.029 Uiso 0.773(9) 1 calc PR A 1
C41A C -0.2204(5) 0.1631(4) 0.7335(4) 0.031(2) Uani 0.773(9) 1 d P A 1
H41A H -0.2407 0.1194 0.7458 0.038 Uiso 0.773(9) 1 calc PR A 1
H41B H -0.2629 0.1751 0.6842 0.038 Uiso 0.773(9) 1 calc PR A 1
C42A C -0.2282(5) 0.2152(4) 0.7869(4) 0.031(2) Uani 0.773(9) 1 d P A 1
H42A H -0.2931 0.2152 0.7877 0.037 Uiso 0.773(9) 1 calc PR A 1
H42B H -0.2153 0.2597 0.7714 0.037 Uiso 0.773(9) 1 calc PR A 1
C43A C -0.1578(5) 0.2003(5) 0.8621(4) 0.045(3) Uani 0.773(9) 1 d P A 1
H43A H -0.1614 0.2357 0.8957 0.054 Uiso 0.773(9) 1 calc PR A 1
H43B H -0.1749 0.1577 0.8792 0.054 Uiso 0.773(9) 1 calc PR A 1
C44A C -0.0573(6) 0.1958(5) 0.8631(4) 0.038(3) Uani 0.773(9) 1 d P A 1
H44A H -0.0141 0.1846 0.9124 0.046 Uiso 0.773(9) 1 calc PR A 1
H44B H -0.0380 0.2395 0.8499 0.046 Uiso 0.773(9) 1 calc PR A 1
C38B C 0.021(3) 0.135(2) 0.812(2) 0.011(4) Uiso 0.227(9) 1 d PU A 2
H38C H 0.0272 0.1840 0.8071 0.013 Uiso 0.227(9) 1 calc PR A 2
H38D H 0.0077 0.1155 0.7638 0.013 Uiso 0.227(9) 1 calc PR A 2
C39B C -0.0677(17) 0.1227(14) 0.8346(13) 0.011(4) Uiso 0.227(9) 1 d PU A 2
H39B H -0.0641 0.0770 0.8551 0.013 Uiso 0.227(9) 1 calc PR A 2
C40B C -0.1534(16) 0.1283(12) 0.7668(12) 0.011(4) Uiso 0.227(9) 1 d PU A 2
H40C H -0.2087 0.1110 0.7767 0.013 Uiso 0.227(9) 1 calc PR A 2
H40D H -0.1440 0.0996 0.7294 0.013 Uiso 0.227(9) 1 calc PR A 2
C41B C -0.1760(19) 0.1983(13) 0.7365(12) 0.011(4) Uiso 0.227(9) 1 d PU A 2
H41C H -0.2356 0.1979 0.6941 0.013 Uiso 0.227(9) 1 calc PR A 2
H41D H -0.1248 0.2143 0.7205 0.013 Uiso 0.227(9) 1 calc PR A 2
C42B C -0.1861(17) 0.2454(13) 0.7940(13) 0.011(4) Uiso 0.227(9) 1 d PU A 2
H42C H -0.1966 0.2913 0.7749 0.013 Uiso 0.227(9) 1 calc PR A 2
H42D H -0.2414 0.2321 0.8065 0.013 Uiso 0.227(9) 1 calc PR A 2
C43B C -0.0990(17) 0.2429(12) 0.8598(11) 0.011(4) Uiso 0.227(9) 1 d PU A 2
H43C H -0.1092 0.2701 0.8980 0.013 Uiso 0.227(9) 1 calc PR A 2
H43D H -0.0463 0.2632 0.8485 0.013 Uiso 0.227(9) 1 calc PR A 2
C44B C -0.070(2) 0.1724(13) 0.8892(13) 0.011(4) Uiso 0.227(9) 1 d PU A 2
H44C H -0.0065 0.1746 0.9274 0.013 Uiso 0.227(9) 1 calc PR A 2
H44D H -0.1148 0.1568 0.9120 0.013 Uiso 0.227(9) 1 calc PR A 2
C45 C 0.1879(4) 0.1629(3) 0.9517(3) 0.0251(15) Uani 1 1 d . A .
H45A H 0.1500 0.1578 0.9831 0.030 Uiso 1 1 calc R . .
H45B H 0.2535 0.1502 0.9813 0.030 Uiso 1 1 calc R . .
C46 C 0.1898(4) 0.2370(3) 0.9360(3) 0.0243(15) Uani 1 1 d . . .
H46 H 0.1230 0.2532 0.9153 0.029 Uiso 1 1 calc R A .
C47 C 0.2396(4) 0.2740(3) 1.0079(3) 0.0318(16) Uani 1 1 d . A .
H47A H 0.2042 0.2659 1.0405 0.038 Uiso 1 1 calc R . .
H47B H 0.3039 0.2553 1.0312 0.038 Uiso 1 1 calc R . .
C48 C 0.2475(4) 0.3480(3) 0.9989(3) 0.0376(17) Uani 1 1 d . . .
H48A H 0.2844 0.3680 1.0462 0.045 Uiso 1 1 calc R A .
H48B H 0.1835 0.3679 0.9821 0.045 Uiso 1 1 calc R . .
C49 C 0.2946(4) 0.3640(3) 0.9456(3) 0.0382(17) Uani 1 1 d . A .
H49A H 0.3616 0.3499 0.9655 0.046 Uiso 1 1 calc R . .
H49B H 0.2932 0.4127 0.9378 0.046 Uiso 1 1 calc R . .
C50 C 0.2457(4) 0.3296(3) 0.8744(3) 0.0402(17) Uani 1 1 d . . .
H50A H 0.1813 0.3481 0.8515 0.048 Uiso 1 1 calc R A .
H50B H 0.2810 0.3382 0.8418 0.048 Uiso 1 1 calc R . .
C51 C 0.2393(4) 0.2555(3) 0.8842(3) 0.0317(16) Uani 1 1 d . A .
H51A H 0.3040 0.2366 0.9023 0.038 Uiso 1 1 calc R . .
H51B H 0.2048 0.2350 0.8366 0.038 Uiso 1 1 calc R . .
C52 C 0.0367(4) 0.0139(3) 1.0293(3) 0.0411(18) Uani 1 1 d . . .
C61 C 0.1281(5) 0.1384(3) 0.6270(3) 0.0331(16) Uani 1 1 d . . .
H61 H 0.1324 0.0953 0.6090 0.040 Uiso 1 1 calc R . .
C62 C 0.2084(4) 0.1731(3) 0.6624(3) 0.0317(16) Uani 1 1 d . . .
H62 H 0.2687 0.1546 0.6688 0.038 Uiso 1 1 calc R . .
C63 C 0.2009(4) 0.2348(3) 0.6883(3) 0.0350(17) Uani 1 1 d . . .
H63 H 0.2569 0.2591 0.7132 0.042 Uiso 1 1 calc R . .
C64 C 0.1141(5) 0.2630(3) 0.6796(3) 0.0361(17) Uani 1 1 d . . .
H64 H 0.1100 0.3057 0.6986 0.043 Uiso 1 1 calc R . .
C65 C 0.0339(4) 0.2273(3) 0.6425(3) 0.0399(18) Uani 1 1 d . . .
H65 H -0.0266 0.2459 0.6346 0.048 Uiso 1 1 calc R . .
C66 C 0.0407(4) 0.1652(3) 0.6171(3) 0.0343(16) Uani 1 1 d . . .
H66 H -0.0149 0.1405 0.5925 0.041 Uiso 1 1 calc R . .
C71 C 0.4883(8) 0.0607(6) 0.4634(6) 0.112(3) Uiso 0.50 1 d PGU . .
C72 C 0.4219(9) 0.0141(7) 0.4245(7) 0.112(3) Uiso 0.50 1 d PGU . .
H72A H 0.3774 0.0251 0.3775 0.134 Uiso 0.50 1 d PG . .
C73 C 0.4199(11) -0.0485(7) 0.4536(9) 0.111(3) Uiso 0.50 1 d PGU . .
H73A H 0.3741 -0.0807 0.4267 0.133 Uiso 0.50 1 d PG . .
C74 C 0.4843(12) -0.0645(7) 0.5216(9) 0.110(3) Uiso 0.50 1 d PGU . .
H74A H 0.4830 -0.1077 0.5416 0.132 Uiso 0.50 1 d PG . .
C75 C 0.5507(12) -0.0179(8) 0.5605(7) 0.111(3) Uiso 0.50 1 d PGU . .
H75A H 0.5952 -0.0289 0.6074 0.133 Uiso 0.50 1 d PG . .
C76 C 0.5527(9) 0.0447(7) 0.5314(6) 0.111(3) Uiso 0.50 1 d PGU . .
H76A H 0.5986 0.0769 0.5582 0.133 Uiso 0.50 1 d PG . .
C77 C 0.4902(9) 0.1300(6) 0.4314(7) 0.114(3) Uiso 0.50 1 d PGU . .
H77A H 0.4415 0.1329 0.3845 0.171 Uiso 0.50 1 d PG . .
H77B H 0.4796 0.1632 0.4625 0.171 Uiso 0.50 1 d PG . .
H77C H 0.5507 0.1373 0.4271 0.171 Uiso 0.50 1 d PG . .

loop_
_atom_site_aniso_label
_atom_site_aniso_U_11
_atom_site_aniso_U_22
_atom_site_aniso_U_33
_atom_site_aniso_U_23
_atom_site_aniso_U_13
_atom_site_aniso_U_12
Fe1 0.0197(4) 0.0246(5) 0.0174(4) -0.0019(4) 0.0107(3) 0.0003(4)
P1 0.0246(9) 0.0190(10) 0.0169(8) 0.0004(7) 0.0109(7) -0.0017(7)
P2 0.0217(9) 0.0227(10) 0.0210(8) -0.0008(7) 0.0105(7) 0.0006(7)
P3 0.0267(9) 0.0250(10) 0.0154(8) -0.0010(7) 0.0076(7) 0.0068(8)
O1 0.040(3) 0.149(5) 0.034(2) -0.039(3) 0.024(2) -0.036(3)
O2 0.048(3) 0.113(5) 0.045(3) -0.044(3) 0.032(2) -0.037(3)
B1 0.025(4) 0.022(4) 0.010(3) 0.000(3) 0.007(3) -0.001(3)
C1 0.022(3) 0.018(4) 0.011(3) 0.002(3) 0.005(3) 0.009(3)
C2 0.032(3) 0.020(4) 0.029(3) -0.004(3) 0.020(3) -0.001(3)
C3 0.033(4) 0.042(4) 0.018(3) -0.003(3) 0.016(3) 0.002(3)
C4 0.028(4) 0.028(4) 0.025(3) 0.004(3) 0.021(3) 0.000(3)
C5 0.033(4) 0.025(4) 0.032(4) -0.009(3) 0.021(3) -0.008(3)
C6 0.026(4) 0.034(4) 0.023(3) -0.008(3) 0.016(3) -0.004(3)
C7 0.021(3) 0.020(4) 0.014(3) -0.004(3) 0.013(2) 0.001(3)
C8 0.028(3) 0.023(4) 0.016(3) 0.003(3) 0.008(3) 0.008(3)
C9 0.035(4) 0.025(4) 0.020(3) 0.006(3) 0.016(3) -0.002(3)
C10 0.025(3) 0.011(3) 0.016(3) 0.005(2) 0.013(3) 0.000(3)
C11 0.029(3) 0.018(4) 0.010(3) -0.005(3) 0.005(3) -0.002(3)
C12 0.030(3) 0.029(4) 0.018(3) -0.005(3) 0.012(3) -0.004(3)
C13 0.059(5) 0.035(4) 0.024(3) -0.010(3) 0.022(3) -0.005(3)
C14 0.069(5) 0.042(5) 0.022(4) -0.007(3) 0.020(3) -0.001(4)
C15 0.084(5) 0.036(4) 0.030(4) 0.001(3) 0.033(4) -0.011(4)
C16 0.061(4) 0.031(4) 0.019(3) -0.004(3) 0.024(3) -0.004(4)
C17 0.036(4) 0.017(4) 0.013(3) -0.002(3) 0.012(3) -0.007(3)
C18 0.032(4) 0.024(4) 0.013(3) 0.000(3) 0.007(3) -0.005(3)
C19 0.032(4) 0.024(4) 0.028(3) -0.002(3) 0.013(3) 0.002(3)
C20 0.037(4) 0.024(4) 0.031(4) 0.000(3) 0.013(3) 0.009(3)
C21 0.043(4) 0.032(4) 0.036(4) 0.003(3) 0.012(3) 0.000(3)
C22 0.046(4) 0.026(4) 0.025(4) 0.010(3) 0.008(3) -0.001(3)
C23 0.046(4) 0.032(4) 0.025(3) 0.010(3) 0.019(3) 0.000(3)
C24 0.017(3) 0.027(4) 0.023(3) -0.005(3) 0.007(3) -0.003(3)
C25 0.017(3) 0.021(4) 0.019(3) -0.002(3) 0.007(3) -0.002(3)
C26 0.021(3) 0.022(4) 0.035(4) -0.002(3) 0.006(3) -0.001(3)
C27 0.039(4) 0.028(4) 0.046(4) 0.006(3) 0.014(3) -0.001(3)
C28 0.037(4) 0.030(4) 0.064(5) 0.007(4) 0.018(4) -0.006(3)
C29 0.025(4) 0.044(5) 0.049(4) 0.003(4) 0.019(3) -0.007(3)
C30 0.026(4) 0.024(4) 0.041(4) -0.004(3) 0.016(3) -0.001(3)
C31 0.027(3) 0.020(4) 0.016(3) -0.002(3) 0.010(3) 0.001(3)
C32 0.028(4) 0.026(4) 0.015(3) -0.002(3) 0.003(3) 0.004(3)
C33 0.030(4) 0.047(5) 0.026(4) -0.003(3) 0.006(3) -0.004(3)
C34 0.035(4) 0.045(5) 0.030(4) -0.006(3) 0.004(3) -0.003(3)
C35 0.040(4) 0.044(5) 0.028(4) -0.017(3) -0.007(3) 0.016(4)
C36 0.050(4) 0.041(5) 0.023(4) 0.001(3) 0.008(3) -0.001(3)
C37 0.043(4) 0.038(4) 0.021(3) 0.000(3) 0.011(3) -0.003(3)
C38A 0.008(6) 0.019(5) 0.030(5) -0.005(4) 0.007(5) 0.006(5)
C39A 0.019(5) 0.018(5) 0.026(5) 0.003(4) 0.017(4) 0.000(4)
C40A 0.024(5) 0.026(5) 0.022(5) -0.003(4) 0.006(4) 0.005(4)
C41A 0.025(5) 0.034(6) 0.032(5) 0.009(4) 0.007(4) -0.002(4)
C42A 0.022(5) 0.047(7) 0.026(5) 0.004(5) 0.011(4) 0.008(4)
C43A 0.037(6) 0.072(8) 0.038(6) -0.002(5) 0.026(5) 0.012(5)
C44A 0.030(5) 0.053(8) 0.033(6) 0.008(5) 0.014(4) 0.012(5)
C45 0.026(3) 0.031(4) 0.020(3) -0.002(3) 0.010(3) 0.004(3)
C46 0.032(4) 0.017(4) 0.021(3) -0.005(3) 0.006(3) 0.007(3)
C47 0.038(4) 0.033(4) 0.028(4) -0.008(3) 0.016(3) -0.003(3)
C48 0.041(4) 0.029(5) 0.039(4) -0.013(3) 0.009(3) 0.011(3)
C49 0.053(4) 0.027(4) 0.030(4) -0.003(3) 0.009(3) -0.002(3)
C50 0.072(5) 0.020(4) 0.025(4) -0.003(3) 0.014(3) -0.002(3)
C51 0.050(4) 0.023(4) 0.018(3) -0.003(3) 0.007(3) -0.004(3)
C52 0.027(4) 0.079(6) 0.026(4) -0.015(4) 0.019(3) -0.019(4)
C61 0.048(4) 0.029(4) 0.024(4) 0.005(3) 0.015(3) 0.003(4)
C62 0.039(4) 0.037(5) 0.026(4) 0.007(3) 0.020(3) 0.003(4)
C63 0.038(4) 0.055(5) 0.016(3) 0.008(3) 0.014(3) -0.010(4)
C64 0.058(5) 0.032(4) 0.025(4) 0.009(3) 0.024(4) 0.006(4)
C65 0.039(4) 0.053(5) 0.029(4) 0.013(4) 0.013(3) 0.016(4)
C66 0.040(4) 0.035(5) 0.022(4) 0.005(3) 0.005(3) -0.005(4)

loop_
_atom_type_symbol
_atom_type_description
_atom_type_scat_dispersion_real
_atom_type_scat_dispersion_imag
_atom_type_scat_source
C C 0.0033 0.0016 'International Tables Vol C Tables 4.2.6.8 and 6.1.1.4'
H H 0.0000 0.0000 'International Tables Vol C Tables 4.2.6.8 and 6.1.1.4'
B B 0.0013 0.0007 'International Tables Vol C Tables 4.2.6.8 and 6.1.1.4'
O O 0.0106 0.0060 'International Tables Vol C Tables 4.2.6.8 and 6.1.1.4'
P P 0.1023 0.0942 'International Tables Vol C Tables 4.2.6.8 and 6.1.1.4'
Fe Fe 0.3463 0.8444 'International Tables Vol C Tables 4.2.6.8 and 6.1.1.4'

loop_
_geom_angle_atom_site_label_1
_geom_angle_atom_site_label_2
_geom_angle_atom_site_label_3
_geom_angle
_geom_angle_site_symmetry_1
_geom_angle_site_symmetry_3
_geom_angle_publ_flag
O2 Fe1 O1 79.05(16) . . yes
O2 Fe1 P3 103.12(15) . . yes
O1 Fe1 P3 123.73(16) . . yes
O2 Fe1 P1 95.28(13) . . yes
O1 Fe1 P1 147.40(16) . . yes
P3 Fe1 P1 88.87(6) . . yes
O2 Fe1 P2 165.64(14) . . yes
O1 Fe1 P2 88.68(12) . . yes
P3 Fe1 P2 89.85(6) . . yes
P1 Fe1 P2 91.06(6) . . yes
C7 P1 C17 108.3(2) . . ?
C7 P1 C10 100.9(2) . . ?
C17 P1 C10 103.8(2) . . ?
C7 P1 Fe1 116.14(16) . . ?
C17 P1 Fe1 107.33(17) . . ?
C10 P1 Fe1 119.36(16) . . ?
C8 P2 C24 102.3(2) . . ?
C8 P2 C31 106.1(2) . . ?
C24 P2 C31 104.9(2) . . ?
C8 P2 Fe1 117.04(17) . . ?
C24 P2 Fe1 112.87(17) . . ?
C31 P2 Fe1 112.42(16) . . ?
C38A P3 C9 99.9(3) . . ?
C38A P3 C45 105.6(4) . . ?
C9 P3 C45 104.9(2) . . ?
C38A P3 C38B 14.0(12) . . ?
C9 P3 C38B 113.1(12) . . ?
C45 P3 C38B 105.1(13) . . ?
C38A P3 Fe1 116.5(3) . . ?
C9 P3 Fe1 116.01(18) . . ?
C45 P3 Fe1 112.46(18) . . ?
C38B P3 Fe1 104.9(11) . . ?
C52 O1 Fe1 112.7(3) 3_557 . ?
C52 O2 Fe1 113.1(3) . . ?
C8 B1 C1 111.3(4) . . ?
C8 B1 C7 110.5(4) . . ?
C1 B1 C7 108.7(4) . . ?
C8 B1 C9 109.6(4) . . ?
C1 B1 C9 107.1(4) . . ?
C7 B1 C9 109.5(4) . . ?
C6 C1 C2 113.0(5) . . ?
C6 C1 B1 123.4(4) . . ?
C2 C1 B1 123.6(5) . . ?
C3 C2 C1 123.3(5) . . ?
C4 C3 C2 120.3(5) . . ?
C5 C4 C3 118.7(5) . . ?
C4 C5 C6 120.2(5) . . ?
C5 C6 C1 124.5(5) . . ?
B1 C7 P1 114.1(3) . . ?
B1 C8 P2 114.8(3) . . ?
B1 C9 P3 116.1(4) . . ?
C11 C10 P1 121.1(3) . . ?
C12 C11 C16 110.0(4) . . ?
C12 C11 C10 108.9(4) . . ?
C16 C11 C10 114.5(4) . . ?
C11 C12 C13 110.5(4) . . ?
C14 C13 C12 110.5(5) . . ?
C13 C14 C15 110.5(5) . . ?
C14 C15 C16 112.1(5) . . ?
C11 C16 C15 109.6(5) . . ?
C18 C17 P1 122.7(4) . . ?
C23 C18 C17 109.8(4) . . ?
C23 C18 C19 110.2(5) . . ?
C17 C18 C19 113.6(4) . . ?
C18 C19 C20 113.2(4) . . ?
C21 C20 C19 111.6(5) . . ?
C20 C21 C22 109.9(5) . . ?
C21 C22 C23 111.3(4) . . ?
C18 C23 C22 114.2(5) . . ?
C25 C24 P2 119.3(4) . . ?
C26 C25 C24 110.9(4) . . ?
C26 C25 C30 108.8(4) . . ?
C24 C25 C30 113.6(4) . . ?
C27 C26 C25 112.6(5) . . ?
C26 C27 C28 110.4(5) . . ?
C29 C28 C27 110.6(5) . . ?
C28 C29 C30 111.2(5) . . ?
C29 C30 C25 111.6(4) . . ?
C32 C31 P2 120.5(3) . . ?
C37 C32 C33 109.6(4) . . ?
C37 C32 C31 113.2(4) . . ?
C33 C32 C31 110.3(4) . . ?
C34 C33 C32 113.7(5) . . ?
C33 C34 C35 111.2(5) . . ?
C36 C35 C34 111.4(5) . . ?
C35 C36 C37 111.8(5) . . ?
C32 C37 C36 112.5(5) . . ?
C39A C38A P3 120.0(6) . . ?
C40A C39A C44A 108.9(6) . . ?
C40A C39A C38A 110.7(6) . . ?
C44A C39A C38A 111.9(6) . . ?
C41A C40A C39A 113.6(6) . . ?
C40A C41A C42A 110.8(6) . . ?
C41A C42A C43A 110.1(6) . . ?
C44A C43A C42A 111.9(6) . . ?
C43A C44A C39A 110.9(7) . . ?
C39B C38B P3 116(2) . . ?
C44B C39B C40B 111(2) . . ?
C44B C39B C38B 110(3) . . ?
C40B C39B C38B 106(2) . . ?
C39B C40B C41B 115(2) . . ?
C40B C41B C42B 110.3(19) . . ?
C43B C42B C41B 110(2) . . ?
C42B C43B C44B 114(2) . . ?
C39B C44B C43B 115(2) . . ?
C46 C45 P3 122.9(3) . . ?
C51 C46 C45 115.2(5) . . ?
C51 C46 C47 108.1(4) . . ?
C45 C46 C47 108.7(4) . . ?
C48 C47 C46 113.5(4) . . ?
C47 C48 C49 111.8(5) . . ?
C48 C49 C50 111.1(5) . . ?
C51 C50 C49 111.5(4) . . ?
C50 C51 C46 113.4(5) . . ?
O1 C52 O2 125.3(5) 3_557 . ?
O1 C52 C52 117.5(7) 3_557 3_557 ?
O2 C52 C52 117.1(7) . 3_557 ?
C62 C61 C66 120.7(6) . . ?
C63 C62 C61 118.8(6) . . ?
C62 C63 C64 121.9(6) . . ?
C63 C64 C65 118.1(6) . . ?
C66 C65 C64 120.4(6) . . ?
C65 C66 C61 120.1(6) . . ?
C76 C71 C72 120.0 . . ?
C76 C71 C77 120.0 . . ?
C72 C71 C77 120.0 . . ?
C73 C72 C71 120.0 . . ?
C72 C73 C74 120.0 . . ?
C73 C74 C75 120.0 . . ?
C76 C75 C74 120.0 . . ?
C75 C76 C71 120.0 . . ?

loop_
_geom_bond_atom_site_label_1
_geom_bond_atom_site_label_2
_geom_bond_distance
_geom_bond_site_symmetry_2
_geom_bond_publ_flag
Fe1 O2 2.009(4) . yes
Fe1 O1 2.019(4) . yes
Fe1 P3 2.1783(17) . yes
Fe1 P1 2.2069(16) . yes
Fe1 P2 2.2154(16) . yes
P1 C7 1.821(4) . ?
P1 C17 1.834(5) . ?
P1 C10 1.853(5) . ?
P2 C8 1.811(5) . ?
P2 C24 1.832(5) . ?
P2 C31 1.832(5) . ?
P3 C38A 1.792(10) . ?
P3 C9 1.817(5) . ?
P3 C45 1.847(5) . ?
P3 C38B 2.01(4) . ?
O1 C52 1.260(6) 3_557 yes
O2 C52 1.266(6) . yes
B1 C8 1.625(7) . ?
B1 C1 1.631(7) . ?
B1 C7 1.669(7) . ?
B1 C9 1.663(8) . ?
C1 C6 1.392(7) . ?
C1 C2 1.399(6) . ?
C2 C3 1.382(6) . ?
C3 C4 1.360(7) . ?
C4 C5 1.367(6) . ?
C5 C6 1.359(7) . ?
C10 C11 1.531(6) . ?
C11 C12 1.522(6) . ?
C11 C16 1.522(6) . ?
C12 C13 1.549(7) . ?
C13 C14 1.504(7) . ?
C14 C15 1.523(7) . ?
C15 C16 1.535(7) . ?
C17 C18 1.519(6) . ?
C18 C23 1.514(7) . ?
C18 C19 1.523(7) . ?
C19 C20 1.526(6) . ?
C20 C21 1.503(7) . ?
C21 C22 1.512(7) . ?
C22 C23 1.524(7) . ?
C24 C25 1.529(7) . ?
C25 C26 1.513(7) . ?
C25 C30 1.528(6) . ?
C26 C27 1.513(7) . ?
C27 C28 1.514(7) . ?
C28 C29 1.510(7) . ?
C29 C30 1.509(7) . ?
C31 C32 1.551(6) . ?
C32 C37 1.502(7) . ?
C32 C33 1.525(7) . ?
C33 C34 1.505(7) . ?
C34 C35 1.525(7) . ?
C35 C36 1.500(7) . ?
C36 C37 1.534(6) . ?
C38A C39A 1.545(9) . ?
C39A C40A 1.525(9) . ?
C39A C44A 1.529(10) . ?
C40A C41A 1.492(11) . ?
C41A C42A 1.522(10) . ?
C42A C43A 1.521(9) . ?
C43A C44A 1.517(11) . ?
C38B C39B 1.57(4) . ?
C39B C44B 1.48(4) . ?
C39B C40B 1.50(3) . ?
C40B C41B 1.52(4) . ?
C41B C42B 1.53(3) . ?
C42B C43B 1.49(3) . ?
C43B C44B 1.54(4) . ?
C45 C46 1.527(7) . ?
C46 C51 1.518(7) . ?
C46 C47 1.544(6) . ?
C47 C48 1.511(7) . ?
C48 C49 1.505(7) . ?
C49 C50 1.508(7) . ?
C50 C51 1.512(7) . ?
C52 O1 1.260(6) 3_557 ?
C52 C52 1.404(10) 3_557 ?
C61 C62 1.359(7) . ?
C61 C66 1.376(7) . ?
C62 C63 1.366(7) . ?
C63 C64 1.384(7) . ?
C64 C65 1.377(7) . ?
C65 C66 1.364(7) . ?
C71 C76 1.3901 . ?
C71 C72 1.3901 . ?
C71 C77 1.5375 . ?
C72 C73 1.3898 . ?
C73 C74 1.3900 . ?
C74 C75 1.3901 . ?
C75 C76 1.3899 . ?
